data_4108718
loop_
_publ_author_name
'Yasutomo Segawa'
'Yuta Suzuki'
'Makoto Yamashita'
'Kyoko Nozaki'

_publ_section_title
;
 Chemistry of Boryllithium: Synthesis, Structure, and Reactivity
;
_journal_name_full 'Journal of the American Chemical Society'
_journal_page_first 16069
_journal_page_last 16079
_journal_paper_doi 10.1021/ja8057919
_journal_volume 130
_journal_year 2008
_chemical_formula_sum 'C26 H36 B I N2'
_chemical_formula_weight 514.28
_chemical_name_systematic
; 
 ? 
;
_space_group_IT_number 2
_symmetry_cell_setting triclinic
_symmetry_space_group_name_Hall '-P 1'
_symmetry_space_group_name_H-M 'P -1'
_atom_sites_solution_hydrogens geom
_atom_sites_solution_primary direct
_atom_sites_solution_secondary difmap
_audit_creation_method SHELXL-97
_cell_angle_alpha 77.6015(8)
_cell_angle_beta 86.8095(12)
_cell_angle_gamma 80.4265(12)
_cell_formula_units_Z 2
_cell_length_a 7.4883(2)
_cell_length_b 9.48350(10)
_cell_length_c 18.5512(4)
_cell_measurement_reflns_used 4350
_cell_measurement_temperature 120(2)
_cell_measurement_theta_max 25.00
_cell_measurement_theta_min 2.23
_cell_volume 1268.50(5)
_computing_cell_refinement HKL2000
_computing_data_collection HKL2000
_computing_data_reduction HKL2000
_computing_molecular_graphics ORTEP-III
_computing_structure_refinement 'SHELXL-97 (Sheldrick, 1997)'
_computing_structure_solution SIR-97
_diffrn_ambient_temperature 120(2)
_diffrn_detector_area_resol_mean 7.31
_diffrn_measured_fraction_theta_full 0.972
_diffrn_measured_fraction_theta_max 0.972
_diffrn_measurement_device_type 'RIGAKU/MSC Meacury CCD'
_diffrn_measurement_method 'phi and omega scans'
_diffrn_radiation_monochromator graphite
_diffrn_radiation_source 'fine-focus sealed tube'
_diffrn_radiation_type MoK\a
_diffrn_radiation_wavelength 0.71069
_diffrn_reflns_av_R_equivalents 0.0128
_diffrn_reflns_av_sigmaI/netI 0.0192
_diffrn_reflns_limit_h_max 8
_diffrn_reflns_limit_h_min -8
_diffrn_reflns_limit_k_max 9
_diffrn_reflns_limit_k_min -11
_diffrn_reflns_limit_l_max 21
_diffrn_reflns_limit_l_min -22
_diffrn_reflns_number 12253
_diffrn_reflns_theta_full 25.00
_diffrn_reflns_theta_max 25.00
_diffrn_reflns_theta_min 2.23
_exptl_absorpt_coefficient_mu 1.277
_exptl_absorpt_correction_T_max 0.7843
_exptl_absorpt_correction_T_min 0.4685
_exptl_absorpt_correction_type multi-scan
_exptl_absorpt_process_details 'Jacobson, R. (1998) Private communication'
_exptl_crystal_colour Colorless
_exptl_crystal_density_diffrn 1.346
_exptl_crystal_description Platelet
_exptl_crystal_F_000 528
_exptl_crystal_size_max 0.60
_exptl_crystal_size_mid 0.50
_exptl_crystal_size_min 0.20
_refine_diff_density_max 0.466
_refine_diff_density_min -0.263
_refine_diff_density_rms 0.046
_refine_ls_extinction_method none
_refine_ls_goodness_of_fit_ref 1.106
_refine_ls_hydrogen_treatment constr
_refine_ls_matrix_type full
_refine_ls_number_parameters 279
_refine_ls_number_reflns 4350
_refine_ls_number_restraints 0
_refine_ls_restrained_S_all 1.106
_refine_ls_R_factor_all 0.0168
_refine_ls_R_factor_gt 0.0165
_refine_ls_shift/su_max 0.001
_refine_ls_shift/su_mean 0.000
_refine_ls_structure_factor_coef Fsqd
_refine_ls_weighting_details 'calc w=1/[\s^2^(Fo^2^)+(0.0068P)^2^+1.0000P] where P=(Fo^2^+2Fc^2^)/3'
_refine_ls_weighting_scheme calc
_refine_ls_wR_factor_gt 0.0421
_refine_ls_wR_factor_ref 0.0423
_reflns_number_gt 4297
_reflns_number_total 4350
_reflns_threshold_expression >2sigma(I)
_cod_data_source_file ja8057919_si_002_02.cif
_cod_data_source_block 34a-I
_cod_database_code 4108718

loop_
_symmetry_equiv_pos_as_xyz
'x, y, z'
'-x, -y, -z'

loop_
_atom_site_label
_atom_site_type_symbol
_atom_site_fract_x
_atom_site_fract_y
_atom_site_fract_z
_atom_site_U_iso_or_equiv
_atom_site_adp_type
_atom_site_occupancy
_atom_site_symmetry_multiplicity
_atom_site_calc_flag
_atom_site_refinement_flags
I1 I 0.521628(14) 0.620897(12) 0.237347(6) 0.02182(5) Uani 1 1 d .
B1 B 0.2722(2) 0.76560(19) 0.24078(10) 0.0136(3) Uani 1 1 d .
N1 N 0.24759(18) 0.90497(14) 0.25991(7) 0.0144(3) Uani 1 1 d .
C1 C 0.0609(2) 0.95798(17) 0.25791(9) 0.0166(3) Uani 1 1 d .
H1 H 0.0058 1.0490 0.2687 0.020 Uiso 1 1 calc R
C2 C -0.0277(2) 0.86058(17) 0.23839(9) 0.0153(3) Uani 1 1 d .
H2 H -0.1551 0.8719 0.2330 0.018 Uiso 1 1 calc R
N2 N 0.09795(18) 0.73901(14) 0.22720(7) 0.0124(3) Uani 1 1 d .
C3 C 0.3756(2) 0.97530(17) 0.28883(9) 0.0143(3) Uani 1 1 d .
C4 C 0.4493(2) 1.08970(17) 0.24222(9) 0.0149(3) Uani 1 1 d .
C5 C 0.5741(2) 1.15415(19) 0.27239(9) 0.0192(3) Uani 1 1 d .
H3 H 0.6248 1.2329 0.2424 0.023 Uiso 1 1 calc R
C6 C 0.6248(2) 1.1051(2) 0.34514(10) 0.0217(4) Uani 1 1 d .
H4 H 0.7116 1.1490 0.3644 0.026 Uiso 1 1 calc R
C7 C 0.5501(2) 0.99250(19) 0.39017(9) 0.0215(4) Uani 1 1 d .
H5 H 0.5863 0.9599 0.4400 0.026 Uiso 1 1 calc R
C8 C 0.4222(2) 0.92624(18) 0.36327(9) 0.0179(3) Uani 1 1 d .
C9 C 0.4002(2) 1.13851(18) 0.16121(9) 0.0178(3) Uani 1 1 d .
H6 H 0.2715 1.1258 0.1571 0.021 Uiso 1 1 calc R
C10 C 0.3304(3) 0.81030(19) 0.41443(9) 0.0235(4) Uani 1 1 d .
H7 H 0.2907 0.7471 0.3836 0.028 Uiso 1 1 calc R
C11 C 0.5183(3) 1.0397(2) 0.11595(9) 0.0255(4) Uani 1 1 d .
H8 H 0.4838 1.0700 0.0640 0.038 Uiso 1 1 calc R
H9 H 0.5007 0.9381 0.1347 0.038 Uiso 1 1 calc R
H10 H 0.6459 1.0478 0.1201 0.038 Uiso 1 1 calc R
C12 C 0.4143(2) 1.29923(19) 0.12909(10) 0.0235(4) Uani 1 1 d .
H11 H 0.5413 1.3131 0.1281 0.035 Uiso 1 1 calc R
H12 H 0.3424 1.3608 0.1598 0.035 Uiso 1 1 calc R
H13 H 0.3682 1.3266 0.0788 0.035 Uiso 1 1 calc R
C13 C 0.4553(3) 0.7116(2) 0.47364(11) 0.0368(5) Uani 1 1 d .
H14 H 0.4839 0.7687 0.5085 0.055 Uiso 1 1 calc R
H15 H 0.5675 0.6719 0.4502 0.055 Uiso 1 1 calc R
H16 H 0.3946 0.6311 0.5001 0.055 Uiso 1 1 calc R
C14 C 0.1608(3) 0.8826(2) 0.45084(11) 0.0310(4) Uani 1 1 d .
H17 H 0.1957 0.9465 0.4808 0.046 Uiso 1 1 calc R
H18 H 0.1004 0.8069 0.4824 0.046 Uiso 1 1 calc R
H19 H 0.0778 0.9405 0.4125 0.046 Uiso 1 1 calc R
C15 C 0.0426(2) 0.61566(16) 0.20653(8) 0.0118(3) Uani 1 1 d .
C16 C 0.0007(2) 0.62564(17) 0.13277(9) 0.0151(3) Uani 1 1 d .
C17 C -0.0567(2) 0.50580(19) 0.11404(9) 0.0184(3) Uani 1 1 d .
H20 H -0.0866 0.5103 0.0644 0.022 Uiso 1 1 calc R
C18 C -0.0706(2) 0.38063(18) 0.16688(10) 0.0200(4) Uani 1 1 d .
H21 H -0.1094 0.2996 0.1534 0.024 Uiso 1 1 calc R
C19 C -0.0281(2) 0.37291(18) 0.23929(10) 0.0185(3) Uani 1 1 d .
H22 H -0.0391 0.2864 0.2750 0.022 Uiso 1 1 calc R
C20 C 0.0304(2) 0.48914(17) 0.26109(9) 0.0144(3) Uani 1 1 d .
C21 C 0.0266(3) 0.75992(19) 0.07378(9) 0.0228(4) Uani 1 1 d .
H23 H 0.0218 0.8440 0.0988 0.027 Uiso 1 1 calc R
C22 C 0.0747(2) 0.48024(18) 0.34113(9) 0.0189(3) Uani 1 1 d .
H24 H 0.1700 0.5427 0.3411 0.023 Uiso 1 1 calc R
C23 C 0.2140(3) 0.7350(3) 0.03742(11) 0.0386(5) Uani 1 1 d .
H25 H 0.3067 0.7126 0.0752 0.058 Uiso 1 1 calc R
H26 H 0.2331 0.8234 0.0013 0.058 Uiso 1 1 calc R
H27 H 0.2224 0.6529 0.0124 0.058 Uiso 1 1 calc R
C24 C -0.1207(3) 0.8013(2) 0.01573(11) 0.0343(5) Uani 1 1 d .
H28 H -0.1090 0.7262 -0.0139 0.051 Uiso 1 1 calc R
H29 H -0.1074 0.8957 -0.0164 0.051 Uiso 1 1 calc R
H30 H -0.2401 0.8086 0.0403 0.051 Uiso 1 1 calc R
C25 C 0.1505(3) 0.3253(2) 0.38148(11) 0.0340(5) Uani 1 1 d .
H31 H 0.0554 0.2639 0.3876 0.051 Uiso 1 1 calc R
H32 H 0.1929 0.3283 0.4301 0.051 Uiso 1 1 calc R
H33 H 0.2520 0.2844 0.3526 0.051 Uiso 1 1 calc R
C26 C -0.0905(3) 0.5422(2) 0.38302(10) 0.0359(5) Uani 1 1 d .
H34 H -0.1352 0.6427 0.3577 0.054 Uiso 1 1 calc R
H35 H -0.0566 0.5417 0.4334 0.054 Uiso 1 1 calc R
H36 H -0.1858 0.4820 0.3849 0.054 Uiso 1 1 calc R

loop_
_atom_site_aniso_label
_atom_site_aniso_U_11
_atom_site_aniso_U_22
_atom_site_aniso_U_33
_atom_site_aniso_U_23
_atom_site_aniso_U_13
_atom_site_aniso_U_12
I1 0.01191(7) 0.02031(7) 0.03549(7) -0.01296(5) 0.00079(4) -0.00010(4)
B1 0.0124(9) 0.0136(8) 0.0155(8) -0.0047(7) 0.0018(7) -0.0024(7)
N1 0.0125(7) 0.0143(7) 0.0188(7) -0.0070(5) 0.0019(5) -0.0048(5)
C1 0.0171(8) 0.0122(8) 0.0202(8) -0.0055(6) 0.0023(6) 0.0002(6)
C2 0.0116(8) 0.0158(8) 0.0178(8) -0.0038(6) 0.0002(6) -0.0003(6)
N2 0.0126(7) 0.0105(6) 0.0152(6) -0.0049(5) 0.0005(5) -0.0022(5)
C3 0.0128(8) 0.0139(7) 0.0193(8) -0.0096(6) 0.0029(6) -0.0041(6)
C4 0.0125(8) 0.0158(8) 0.0181(8) -0.0079(6) 0.0030(6) -0.0029(6)
C5 0.0179(9) 0.0205(8) 0.0223(8) -0.0079(7) 0.0048(7) -0.0093(7)
C6 0.0178(9) 0.0278(9) 0.0254(9) -0.0137(7) 0.0002(7) -0.0096(7)
C7 0.0243(9) 0.0267(9) 0.0160(8) -0.0086(7) 0.0002(7) -0.0054(7)
C8 0.0200(9) 0.0168(8) 0.0185(8) -0.0086(6) 0.0048(7) -0.0032(7)
C9 0.0168(8) 0.0195(8) 0.0182(8) -0.0041(6) 0.0009(6) -0.0060(7)
C10 0.0337(10) 0.0218(9) 0.0185(8) -0.0070(7) 0.0062(7) -0.0128(8)
C11 0.0345(11) 0.0248(9) 0.0169(8) -0.0050(7) 0.0031(7) -0.0041(8)
C12 0.0235(9) 0.0201(9) 0.0262(9) -0.0015(7) -0.0021(7) -0.0050(7)
C13 0.0444(13) 0.0261(10) 0.0324(11) 0.0024(8) 0.0107(9) 0.0012(9)
C14 0.0249(10) 0.0401(11) 0.0257(10) -0.0004(8) 0.0063(8) -0.0096(9)
C15 0.0073(7) 0.0125(7) 0.0176(8) -0.0068(6) 0.0012(6) -0.0027(6)
C16 0.0132(8) 0.0154(8) 0.0173(8) -0.0056(6) 0.0014(6) -0.0018(6)
C17 0.0166(8) 0.0228(9) 0.0193(8) -0.0115(7) 0.0000(6) -0.0043(7)
C18 0.0169(8) 0.0177(8) 0.0305(9) -0.0137(7) 0.0047(7) -0.0076(7)
C19 0.0173(9) 0.0130(8) 0.0255(9) -0.0041(6) 0.0063(7) -0.0056(7)
C20 0.0099(7) 0.0149(8) 0.0182(8) -0.0043(6) 0.0027(6) -0.0013(6)
C21 0.0369(11) 0.0184(8) 0.0145(8) -0.0033(6) -0.0021(7) -0.0079(8)
C22 0.0197(9) 0.0201(8) 0.0166(8) -0.0017(6) -0.0003(7) -0.0048(7)
C23 0.0423(13) 0.0454(13) 0.0270(10) 0.0050(9) 0.0058(9) -0.0224(10)
C24 0.0489(13) 0.0282(10) 0.0229(9) -0.0030(8) -0.0107(9) 0.0024(9)
C25 0.0384(12) 0.0318(11) 0.0239(10) 0.0015(8) -0.0016(8) 0.0078(9)
C26 0.0390(12) 0.0464(12) 0.0168(9) -0.0087(8) -0.0011(8) 0.0118(10)

loop_
_atom_type_symbol
_atom_type_description
_atom_type_scat_dispersion_real
_atom_type_scat_dispersion_imag
_atom_type_scat_source
C C 0.0033 0.0016 'International Tables Vol C Tables 4.2.6.8 and 6.1.1.4'
H H 0.0000 0.0000 'International Tables Vol C Tables 4.2.6.8 and 6.1.1.4'
B B 0.0013 0.0007 'International Tables Vol C Tables 4.2.6.8 and 6.1.1.4'
N N 0.0061 0.0033 'International Tables Vol C Tables 4.2.6.8 and 6.1.1.4'
I I -0.4742 1.8119 'International Tables Vol C Tables 4.2.6.8 and 6.1.1.4'

loop_
_geom_angle_atom_site_label_1
_geom_angle_atom_site_label_2
_geom_angle_atom_site_label_3
_geom_angle
N2 B1 N1 106.61(13)
N2 B1 I1 126.60(12)
N1 B1 I1 126.75(12)
C1 N1 B1 107.10(13)
C1 N1 C3 122.62(13)
B1 N1 C3 129.49(14)
C2 C1 N1 109.68(14)
C1 C2 N2 109.10(14)
C2 N2 B1 107.51(13)
C2 N2 C15 121.90(13)
B1 N2 C15 130.59(13)
C8 C3 C4 122.26(15)
C8 C3 N1 118.29(14)
C4 C3 N1 119.44(14)
C5 C4 C3 117.56(15)
C5 C4 C9 121.10(15)
C3 C4 C9 121.30(14)
C6 C5 C4 120.99(16)
C5 C6 C7 120.50(16)
C6 C7 C8 120.86(16)
C7 C8 C3 117.79(15)
C7 C8 C10 120.61(15)
C3 C8 C10 121.53(15)
C4 C9 C11 109.84(14)
C4 C9 C12 113.51(14)
C11 C9 C12 110.37(14)
C8 C10 C13 113.34(16)
C8 C10 C14 110.11(15)
C13 C10 C14 109.94(15)
C16 C15 C20 122.08(14)
C16 C15 N2 118.94(14)
C20 C15 N2 118.97(14)
C17 C16 C15 118.12(15)
C17 C16 C21 120.69(15)
C15 C16 C21 121.11(14)
C18 C17 C16 120.74(15)
C19 C18 C17 120.21(15)
C18 C19 C20 121.51(15)
C19 C20 C15 117.33(15)
C19 C20 C22 121.11(15)
C15 C20 C22 121.54(14)
C16 C21 C23 109.53(15)
C16 C21 C24 113.09(16)
C23 C21 C24 110.67(16)
C20 C22 C26 110.93(14)
C20 C22 C25 113.12(15)
C26 C22 C25 110.17(15)

loop_
_geom_bond_atom_site_label_1
_geom_bond_atom_site_label_2
_geom_bond_distance
I1 B1 2.1324(17)
B1 N2 1.415(2)
B1 N1 1.421(2)
N1 C1 1.404(2)
N1 C3 1.441(2)
C1 C2 1.342(2)
C2 N2 1.407(2)
N2 C15 1.4347(19)
C3 C8 1.403(2)
C3 C4 1.405(2)
C4 C5 1.398(2)
C4 C9 1.521(2)
C5 C6 1.382(2)
C6 C7 1.383(3)
C7 C8 1.396(2)
C8 C10 1.521(2)
C9 C11 1.531(2)
C9 C12 1.532(2)
C10 C13 1.529(3)
C10 C14 1.534(3)
C15 C16 1.401(2)
C15 C20 1.406(2)
C16 C17 1.395(2)
C16 C21 1.522(2)
C17 C18 1.382(2)
C18 C19 1.382(3)
C19 C20 1.394(2)
C20 C22 1.521(2)
C21 C23 1.527(3)
C21 C24 1.529(3)
C22 C26 1.525(2)
C22 C25 1.529(2)

loop_
_cod_related_entry_id
_cod_related_entry_database
_cod_related_entry_code
1 ChemSpider 30660189
